data_4031145
loop_
_publ_author_name
'Shinde, Madhuri V.'
'Ople, Rohini S.'
'Sangtani, Ekta'
'Gonnade, Rajesh'
'Reddy, D. Srinivasa'

_publ_section_title
;
 Synthesis of novel N-cyclopentenyl-lactams using the Aub\'e reaction.
;
_journal_name_full 'Beilstein journal of organic chemistry'
_journal_page_first 1060
_journal_page_last 1067
_journal_paper_doi 10.3762/bjoc.11.119
_journal_volume 11
_journal_year 2015
_chemical_formula_moiety 'C10 H19 N O5'
_chemical_formula_sum 'C10 H19 N O5'
_chemical_formula_weight 233.26
_chemical_name_systematic
; 
 ? 
;
_space_group_IT_number 14
_symmetry_cell_setting monoclinic
_symmetry_space_group_name_Hall '-P 2ybc'
_symmetry_space_group_name_H-M 'P 1 21/c 1'
_atom_sites_solution_hydrogens geom
_atom_sites_solution_primary direct
_atom_sites_solution_secondary difmap
_audit_creation_method SHELXL-97
_cell_angle_alpha 90.00
_cell_angle_beta 102.946(4)
_cell_angle_gamma 90.00
_cell_formula_units_Z 4
_cell_length_a 7.8549(6)
_cell_length_b 21.3643(15)
_cell_length_c 6.9055(5)
_cell_measurement_reflns_used 6395
_cell_measurement_temperature 296(2)
_cell_measurement_theta_max 30.55
_cell_measurement_theta_min 2.66
_cell_volume 1129.39(14)
_computing_cell_refinement 'Bruker SAINT'
_computing_data_collection 'Bruker APEX2'
_computing_data_reduction 'Bruker SAINT'
_computing_molecular_graphics 'Bruker SHELXTL'
_computing_publication_material 'Bruker SHELXTL'
_computing_structure_refinement 'SHELXL-97 (Sheldrick, 2008)'
_computing_structure_solution 'SHELXS-97 (Sheldrick, 2008)'
_diffrn_ambient_temperature 296(2)
_diffrn_measured_fraction_theta_full 1.000
_diffrn_measured_fraction_theta_max 1.000
_diffrn_measurement_device_type 'Bruker APEX-II CCD'
_diffrn_measurement_method '\f and \w scans'
_diffrn_radiation_monochromator graphite
_diffrn_radiation_source 'fine-focus sealed tube'
_diffrn_radiation_type MoK\a
_diffrn_radiation_wavelength 0.71073
_diffrn_reflns_av_R_equivalents 0.0257
_diffrn_reflns_av_sigmaI/netI 0.0195
_diffrn_reflns_limit_h_max 10
_diffrn_reflns_limit_h_min -10
_diffrn_reflns_limit_k_max 28
_diffrn_reflns_limit_k_min -25
_diffrn_reflns_limit_l_max 8
_diffrn_reflns_limit_l_min -9
_diffrn_reflns_number 12332
_diffrn_reflns_theta_full 27.99
_diffrn_reflns_theta_max 27.99
_diffrn_reflns_theta_min 1.91
_exptl_absorpt_coefficient_mu 0.109
_exptl_absorpt_correction_T_max 0.9693
_exptl_absorpt_correction_T_min 0.9547
_exptl_absorpt_correction_type multi-scan
_exptl_absorpt_process_details 'SADABS (BRUKER,2006)'
_exptl_crystal_colour COLOURLESS
_exptl_crystal_density_diffrn 1.372
_exptl_crystal_density_method 'not measured'
_exptl_crystal_description BLOCK
_exptl_crystal_F_000 504
_exptl_crystal_size_max 0.43
_exptl_crystal_size_mid 0.42
_exptl_crystal_size_min 0.29
_refine_diff_density_max 0.362
_refine_diff_density_min -0.398
_refine_diff_density_rms 0.045
_refine_ls_extinction_method none
_refine_ls_goodness_of_fit_ref 1.034
_refine_ls_hydrogen_treatment refall
_refine_ls_matrix_type full
_refine_ls_number_parameters 154
_refine_ls_number_reflns 2726
_refine_ls_number_restraints 0
_refine_ls_restrained_S_all 1.034
_refine_ls_R_factor_all 0.0501
_refine_ls_R_factor_gt 0.0446
_refine_ls_shift/su_max 0.000
_refine_ls_shift/su_mean 0.000
_refine_ls_structure_factor_coef Fsqd
_refine_ls_weighting_details 'calc w=1/[\s^2^(Fo^2^)+(0.0576P)^2^+0.4618P] where P=(Fo^2^+2Fc^2^)/3'
_refine_ls_weighting_scheme calc
_refine_ls_wR_factor_gt 0.1156
_refine_ls_wR_factor_ref 0.1203
_reflns_number_gt 2415
_reflns_number_total 2726
_reflns_threshold_expression >2sigma(I)
_cod_data_source_file 1860-5397-11-119-S2.cif
_cod_data_source_block mvs_217
_cod_depositor_comments
;
The following automatic conversions were performed:

'_symmetry_cell_setting' value 'Monoclinic' changed to 'monoclinic'
according to
/usr/data/users/saulius/crontab/automatic-downloads/rss-feeds/Beilstein/lib/dictionaries/cif_core.dic
dictionary named 'cif_core.dic' version 2.4.2 from 2011-04-26.

'_exptl_absorpt_correction_type' value 'MULTI-SCAN' changed to
'multi-scan' according to
/usr/data/users/saulius/crontab/automatic-downloads/rss-feeds/Beilstein/lib/dictionaries/cif_core.dic
dictionary named 'cif_core.dic' version 2.4.2 from 2011-04-26.

Automatic conversion script
Id: cif_fix_values 3271 2015-04-21 07:52:19Z andrius 

 Adding full bibliography for 4031145.cif.
;
_cod_original_sg_symbol_H-M 'P2(1)/c  '
_cod_database_code 4031145

loop_
_symmetry_equiv_pos_as_xyz
'x, y, z'
'-x, y+1/2, -z+1/2'
'-x, -y, -z'
'x, -y-1/2, z-1/2'

loop_
_atom_site_label
_atom_site_type_symbol
_atom_site_fract_x
_atom_site_fract_y
_atom_site_fract_z
_atom_site_U_iso_or_equiv
_atom_site_adp_type
_atom_site_occupancy
_atom_site_symmetry_multiplicity
_atom_site_calc_flag
_atom_site_refinement_flags
O1 O 0.33370(13) 0.62288(5) 0.29274(15) 0.0382(3) Uani 1 1 d .
H1'O H 0.3093 0.5954 0.3650 0.057 Uiso 1 1 calc R
O2 O 0.42467(14) 0.65951(6) 0.70547(17) 0.0443(3) Uani 1 1 d .
H2'O H 0.3182 0.6638 0.6775 0.067 Uiso 1 1 calc R
O3 O 1.07253(12) 0.68849(5) 0.65101(16) 0.0376(3) Uani 1 1 d .
H3'O H 1.0696 0.7258 0.6227 0.056 Uiso 1 1 calc R
O4 O 0.76870(16) 0.47999(5) 0.52947(16) 0.0418(3) Uani 1 1 d .
O5 O 0.06517(17) 0.68987(6) 0.05751(19) 0.0479(3) Uani 1 1 d .
H5'A H 0.078(3) 0.6860(12) -0.063(4) 0.072 Uiso 1 1 d .
H5'B H 0.148(3) 0.6673(12) 0.130(4) 0.072 Uiso 1 1 d .
N1 N 0.69344(14) 0.56256(5) 0.31949(16) 0.0286(2) Uani 1 1 d .
C1 C 0.63963(15) 0.60174(6) 0.46733(18) 0.0257(3) Uani 1 1 d .
H1 H 0.5919 0.5738 0.5546 0.031 Uiso 1 1 calc R
C2 C 0.49743(16) 0.64953(6) 0.3828(2) 0.0290(3) Uani 1 1 d .
H2 H 0.5374 0.6745 0.2825 0.035 Uiso 1 1 calc R
C3 C 0.49823(17) 0.69138(7) 0.5624(2) 0.0336(3) Uani 1 1 d .
H3 H 0.4392 0.7313 0.5230 0.040 Uiso 1 1 calc R
C4 C 0.69282(18) 0.70058(7) 0.6515(2) 0.0361(3) Uani 1 1 d .
H4B H 0.7132 0.7063 0.7942 0.043 Uiso 1 1 calc R
H4A H 0.7358 0.7372 0.5942 0.043 Uiso 1 1 calc R
C5 C 0.78671(16) 0.64084(6) 0.60226(19) 0.0272(3) Uani 1 1 d .
H5 H 0.8303 0.6176 0.7258 0.033 Uiso 1 1 calc R
C6 C 0.94002(17) 0.65583(7) 0.5099(2) 0.0323(3) Uani 1 1 d .
H6A H 0.9879 0.6174 0.4697 0.039 Uiso 1 1 calc R
H6B H 0.9008 0.6816 0.3927 0.039 Uiso 1 1 calc R
C7 C 0.75348(17) 0.50431(6) 0.3645(2) 0.0307(3) Uani 1 1 d .
C8 C 0.8012(2) 0.47586(8) 0.1844(2) 0.0437(4) Uani 1 1 d .
H8A H 0.9244 0.4654 0.2120 0.052 Uiso 1 1 calc R
H8B H 0.7336 0.4382 0.1437 0.052 Uiso 1 1 calc R
C9 C 0.7594(4) 0.52461(11) 0.0276(3) 0.0853(9) Uani 1 1 d .
H9B H 0.6700 0.5095 -0.0830 0.102 Uiso 1 1 calc R
H9A H 0.8628 0.5347 -0.0211 0.102 Uiso 1 1 calc R
C10 C 0.6953(2) 0.58182(7) 0.1162(2) 0.0382(3) Uani 1 1 d .
H10A H 0.7738 0.6169 0.1164 0.046 Uiso 1 1 calc R
H10B H 0.5793 0.5934 0.0433 0.046 Uiso 1 1 calc R

loop_
_atom_site_aniso_label
_atom_site_aniso_U_11
_atom_site_aniso_U_22
_atom_site_aniso_U_33
_atom_site_aniso_U_23
_atom_site_aniso_U_13
_atom_site_aniso_U_12
O1 0.0285(5) 0.0422(6) 0.0391(6) 0.0113(4) -0.0026(4) -0.0030(4)
O2 0.0288(5) 0.0644(8) 0.0433(6) 0.0071(5) 0.0156(4) 0.0066(5)
O3 0.0247(5) 0.0445(6) 0.0422(6) -0.0001(4) 0.0045(4) -0.0041(4)
O4 0.0577(7) 0.0311(5) 0.0365(6) 0.0074(4) 0.0102(5) 0.0035(5)
O5 0.0501(7) 0.0517(7) 0.0390(6) 0.0044(5) 0.0036(5) 0.0157(5)
N1 0.0333(6) 0.0269(5) 0.0265(5) 0.0023(4) 0.0083(4) 0.0021(4)
C1 0.0254(6) 0.0259(6) 0.0266(6) 0.0034(5) 0.0075(5) 0.0008(4)
C2 0.0252(6) 0.0296(6) 0.0314(6) 0.0063(5) 0.0050(5) 0.0009(5)
C3 0.0280(6) 0.0346(7) 0.0396(7) 0.0018(6) 0.0103(5) 0.0056(5)
C4 0.0299(7) 0.0364(7) 0.0436(8) -0.0088(6) 0.0117(6) -0.0008(5)
C5 0.0242(6) 0.0307(6) 0.0269(6) 0.0017(5) 0.0062(4) 0.0004(5)
C6 0.0238(6) 0.0400(7) 0.0340(7) -0.0015(5) 0.0085(5) -0.0002(5)
C7 0.0312(6) 0.0276(6) 0.0329(7) 0.0002(5) 0.0060(5) -0.0013(5)
C8 0.0546(9) 0.0370(8) 0.0414(8) -0.0054(6) 0.0148(7) 0.0070(7)
C9 0.159(3) 0.0639(13) 0.0488(11) 0.0125(10) 0.0563(14) 0.0449(15)
C10 0.0501(8) 0.0381(7) 0.0272(7) 0.0042(5) 0.0105(6) 0.0004(6)

loop_
_atom_type_symbol
_atom_type_description
_atom_type_scat_dispersion_real
_atom_type_scat_dispersion_imag
_atom_type_scat_source
C C 0.0033 0.0016 'International Tables Vol C Tables 4.2.6.8 and 6.1.1.4'
H H 0.0000 0.0000 'International Tables Vol C Tables 4.2.6.8 and 6.1.1.4'
N N 0.0061 0.0033 'International Tables Vol C Tables 4.2.6.8 and 6.1.1.4'
O O 0.0106 0.0060 'International Tables Vol C Tables 4.2.6.8 and 6.1.1.4'

loop_
_geom_angle_atom_site_label_1
_geom_angle_atom_site_label_2
_geom_angle_atom_site_label_3
_geom_angle
C2 O1 H1'O 109.5
C3 O2 H2'O 109.5
C6 O3 H3'O 109.5
H5'A O5 H5'B 105(2)
C7 N1 C1 120.88(11)
C7 N1 C10 113.80(12)
C1 N1 C10 125.28(11)
N1 C1 C2 114.75(10)
N1 C1 C5 115.85(10)
C2 C1 C5 104.54(10)
N1 C1 H1 107.1
C2 C1 H1 107.1
C5 C1 H1 107.1
O1 C2 C3 115.46(11)
O1 C2 C1 114.38(11)
C3 C2 C1 102.19(10)
O1 C2 H2 108.1
C3 C2 H2 108.1
C1 C2 H2 108.1
O2 C3 C4 107.89(12)
O2 C3 C2 110.78(12)
C4 C3 C2 102.94(11)
O2 C3 H3 111.6
C4 C3 H3 111.6
C2 C3 H3 111.6
C3 C4 C5 106.76(11)
C3 C4 H4B 110.4
C5 C4 H4B 110.4
C3 C4 H4A 110.4
C5 C4 H4A 110.4
H4B C4 H4A 108.6
C6 C5 C4 112.32(11)
C6 C5 C1 114.49(11)
C4 C5 C1 104.34(10)
C6 C5 H5 108.5
C4 C5 H5 108.5
C1 C5 H5 108.5
O3 C6 C5 109.87(11)
O3 C6 H6A 109.7
C5 C6 H6A 109.7
O3 C6 H6B 109.7
C5 C6 H6B 109.7
H6A C6 H6B 108.2
O4 C7 N1 124.12(13)
O4 C7 C8 127.05(13)
N1 C7 C8 108.81(12)
C9 C8 C7 105.32(13)
C9 C8 H8A 110.7
C7 C8 H8A 110.7
C9 C8 H8B 110.7
C7 C8 H8B 110.7
H8A C8 H8B 108.8
C8 C9 C10 108.22(14)
C8 C9 H9B 110.1
C10 C9 H9B 110.1
C8 C9 H9A 110.1
C10 C9 H9A 110.1
H9B C9 H9A 108.4
N1 C10 C9 103.76(13)
N1 C10 H10A 111.0
C9 C10 H10A 111.0
N1 C10 H10B 111.0
C9 C10 H10B 111.0
H10A C10 H10B 109.0

loop_
_geom_bond_atom_site_label_1
_geom_bond_atom_site_label_2
_geom_bond_distance
O1 C2 1.4166(16)
O1 H1'O 0.8200
O2 C3 1.4244(18)
O2 H2'O 0.8200
O3 C6 1.4370(16)
O3 H3'O 0.8200
O4 C7 1.2331(17)
O5 H5'A 0.87(3)
O5 H5'B 0.87(3)
N1 C7 1.3424(17)
N1 C1 1.4542(16)
N1 C10 1.4661(17)
C1 C2 1.5293(17)
C1 C5 1.5551(17)
C1 H1 0.9800
C2 C3 1.5277(19)
C2 H2 0.9800
C3 C4 1.5271(19)
C3 H3 0.9800
C4 C5 1.5494(19)
C4 H4B 0.9700
C4 H4A 0.9700
C5 C6 1.5178(18)
C5 H5 0.9800
C6 H6A 0.9700
C6 H6B 0.9700
C7 C8 1.505(2)
C8 C9 1.485(3)
C8 H8A 0.9700
C8 H8B 0.9700
C9 C10 1.503(2)
C9 H9B 0.9700
C9 H9A 0.9700
C10 H10A 0.9700
C10 H10B 0.9700

loop_
_geom_torsion_atom_site_label_1
_geom_torsion_atom_site_label_2
_geom_torsion_atom_site_label_3
_geom_torsion_atom_site_label_4
_geom_torsion
C7 N1 C1 C2 -150.92(12)
C10 N1 C1 C2 31.61(17)
C7 N1 C1 C5 87.04(14)
C10 N1 C1 C5 -90.44(15)
N1 C1 C2 O1 66.16(15)
C5 C1 C2 O1 -165.85(11)
N1 C1 C2 C3 -168.34(10)
C5 C1 C2 C3 -40.34(12)
O1 C2 C3 O2 52.87(14)
C1 C2 C3 O2 -71.92(12)
O1 C2 C3 C4 167.97(11)
C1 C2 C3 C4 43.18(13)
O2 C3 C4 C5 87.28(14)
C2 C3 C4 C5 -29.89(14)
C3 C4 C5 C6 129.66(12)
C3 C4 C5 C1 5.09(14)
N1 C1 C5 C6 25.86(15)
C2 C1 C5 C6 -101.46(12)
N1 C1 C5 C4 149.03(11)
C2 C1 C5 C4 21.70(13)
C4 C5 C6 O3 64.86(14)
C1 C5 C6 O3 -176.39(10)
C1 N1 C7 O4 -0.5(2)
C10 N1 C7 O4 177.29(13)
C1 N1 C7 C8 -179.12(12)
C10 N1 C7 C8 -1.37(17)
O4 C7 C8 C9 -179.27(19)
N1 C7 C8 C9 -0.7(2)
C7 C8 C9 C10 2.3(3)
C7 N1 C10 C9 2.8(2)
C1 N1 C10 C9 -179.59(17)
C8 C9 C10 N1 -3.0(3)
